data_4303975
loop_
_publ_author_name
'Guang-Gang Gao'
'Lin Xu'
'Wen-Ju Wang'
'Xiao-Shu Qu'
'Hong Liu'
'Yan-Yan Yang'

_publ_section_title
;
Cobalt(II)/Nickel(II)-Centered Keggin-Type Heteropolymolybdates: Syntheses,
Crystal Structures, Magnetic and Electrochemical Properties
;
_journal_name_full 'Inorganic Chemistry'
_journal_page_first 2325
_journal_page_last 2333
_journal_paper_doi 10.1021/ic700797v
_journal_volume 47
_journal_year 2008
_chemical_formula_sum 'C24 H30 Mo24 N15 Ni2 O92'
_chemical_formula_weight 4420.57
_chemical_name_systematic
;
 ?
;
_space_group_IT_number 148
_symmetry_cell_setting trigonal
_symmetry_space_group_name_Hall '-R 3'
_symmetry_space_group_name_H-M 'R -3 :H'
_atom_sites_solution_hydrogens geom
_atom_sites_solution_primary direct
_atom_sites_solution_secondary difmap
_audit_creation_method SHELXL-97
_cell_angle_alpha 90.00
_cell_angle_beta 90.00
_cell_angle_gamma 120.00
_cell_formula_units_Z 3
_cell_length_a 17.972(2)
_cell_length_b 17.972(2)
_cell_length_c 24.263(3)
_cell_measurement_reflns_used 3455
_cell_measurement_temperature 296(2)
_cell_measurement_theta_max 26.50
_cell_measurement_theta_min 1.80
_cell_volume 6786.8(14)
_computing_cell_refinement 'SMART (Bruker, 2002)'
_computing_data_collection 'SMART (Bruker, 2002)'
_computing_data_reduction 'SAINT (Bruker, 2002)'
_computing_molecular_graphics 'DIAMOND (Brandenburg, 1999)'
_computing_publication_material SHELXTL
_computing_structure_refinement SHELXTL
_computing_structure_solution 'SHELXTL (Bruker, 1997)'
_diffrn_ambient_temperature 296(2)
_diffrn_measured_fraction_theta_full 0.984
_diffrn_measured_fraction_theta_max 0.984
_diffrn_measurement_device_type 'Smart CCD Apex II'
_diffrn_measurement_method 'omega and phi'
_diffrn_radiation_monochromator graphite
_diffrn_radiation_source 'fine-focus sealed tube'
_diffrn_radiation_type MoK\a
_diffrn_radiation_wavelength 0.71073
_diffrn_reflns_av_R_equivalents 0.0209
_diffrn_reflns_av_sigmaI/netI 0.0165
_diffrn_reflns_limit_h_max 21
_diffrn_reflns_limit_h_min -21
_diffrn_reflns_limit_k_max 21
_diffrn_reflns_limit_k_min -19
_diffrn_reflns_limit_l_max 29
_diffrn_reflns_limit_l_min -19
_diffrn_reflns_number 12136
_diffrn_reflns_theta_full 25.58
_diffrn_reflns_theta_max 25.58
_diffrn_reflns_theta_min 1.55
_exptl_absorpt_coefficient_mu 3.745
_exptl_absorpt_correction_T_max 0.610
_exptl_absorpt_correction_T_min 0.440
_exptl_absorpt_correction_type multi-scan
_exptl_absorpt_process_details '(SADABS; Bruker, 2002)'
_exptl_crystal_colour 'greenish yellow'
_exptl_crystal_density_diffrn 3.245
_exptl_crystal_density_method 'not measured'
_exptl_crystal_description block
_exptl_crystal_F_000 6237
_exptl_crystal_size_max 0.242
_exptl_crystal_size_mid 0.181
_exptl_crystal_size_min 0.135
_refine_diff_density_max 1.316
_refine_diff_density_min -1.186
_refine_diff_density_rms 0.183
_refine_ls_extinction_coef 0.00014(3)
_refine_ls_extinction_expression Fc^*^=kFc[1+0.001xFc^2^\l^3^/sin(2\q)]^-1/4^
_refine_ls_extinction_method SHELXL
_refine_ls_goodness_of_fit_ref 1.015
_refine_ls_hydrogen_treatment constr
_refine_ls_matrix_type full
_refine_ls_number_parameters 242
_refine_ls_number_reflns 2795
_refine_ls_number_restraints 6
_refine_ls_restrained_S_all 1.018
_refine_ls_R_factor_all 0.0743
_refine_ls_R_factor_gt 0.0688
_refine_ls_shift/su_max 0.000
_refine_ls_shift/su_mean 0.000
_refine_ls_structure_factor_coef Fsqd
_refine_ls_weighting_details 'calc w=1/[\s^2^(Fo^2^)+(0.0947P)^2^+461.6631P] where P=(Fo^2^+2Fc^2^)/3'
_refine_ls_weighting_scheme calc
_refine_ls_wR_factor_gt 0.1298
_refine_ls_wR_factor_ref 0.1452
_reflns_number_gt 2514
_reflns_number_total 2795
_reflns_threshold_expression >2sigma(I)
_cod_data_source_file ic700797v-file004.cif
_cod_data_source_block 11
_cod_depositor_comments
;
The following automatic conversions were performed:
'_symmetry_cell_setting' value 'Trigonal' changed to 'trigonal' according
to '/home/saulius/struct/CIF-dictionaries/cif_core.dic' dictionary named
'cif_core.dic' version 2.4.1 from 2010-06-29.

Automatic conversion script
Id: cif_fix_enum 1527 2010-12-29 10:47:43Z saulius 
;
_cod_original_sg_symbol_H-M 'R -3'
_cod_database_code 4303975

loop_
_symmetry_equiv_pos_as_xyz
'x, y, z'
'-y, x-y, z'
'-x+y, -x, z'
'x+2/3, y+1/3, z+1/3'
'-y+2/3, x-y+1/3, z+1/3'
'-x+y+2/3, -x+1/3, z+1/3'
'x+1/3, y+2/3, z+2/3'
'-y+1/3, x-y+2/3, z+2/3'
'-x+y+1/3, -x+2/3, z+2/3'
'-x, -y, -z'
'y, -x+y, -z'
'x-y, x, -z'
'-x+2/3, -y+1/3, -z+1/3'
'y+2/3, -x+y+1/3, -z+1/3'
'x-y+2/3, x+1/3, -z+1/3'
'-x+1/3, -y+2/3, -z+2/3'
'y+1/3, -x+y+2/3, -z+2/3'
'x-y+1/3, x+2/3, -z+2/3'

loop_
_atom_site_label
_atom_site_type_symbol
_atom_site_fract_x
_atom_site_fract_y
_atom_site_fract_z
_atom_site_U_iso_or_equiv
_atom_site_adp_type
_atom_site_occupancy
_atom_site_symmetry_multiplicity
_atom_site_calc_flag
_atom_site_refinement_flags
_atom_site_disorder_assembly
_atom_site_disorder_group
Ni Ni 0.3333 0.6667 0.45594(16) 0.0269(9) Uani 1 3 d S . .
Mo1 Mo 0.42088(7) 0.78904(6) 0.57844(4) 0.0296(3) Uani 1 1 d . . .
Mo2 Mo 0.17586(7) 0.73120(7) 0.45518(4) 0.0323(3) Uani 1 1 d . . .
Mo3 Mo 0.38799(7) 0.88561(6) 0.45291(5) 0.0355(4) Uani 1 1 d . . .
Mo4 Mo 0.29534(8) 0.76209(7) 0.33932(4) 0.0359(4) Uani 1 1 d . . .
O1 O 0.3034(6) 0.7446(5) 0.4314(4) 0.051(2) Uani 1 1 d . . .
O2 O 0.5098(5) 0.8069(5) 0.5266(3) 0.0261(16) Uani 1 1 d . . .
O3 O 0.3333 0.6667 0.5319(4) 0.049(4) Uani 1 3 d S . .
O4 O 0.3907(5) 0.8490(5) 0.5266(3) 0.0275(16) Uani 1 1 d . . .
O5 O 0.3071(5) 0.7359(5) 0.6066(3) 0.0266(16) Uani 1 1 d . . .
O6 O 0.2390(6) 0.6404(5) 0.3315(3) 0.0342(18) Uani 1 1 d . . .
O7 O 0.1253(5) 0.6104(5) 0.4391(3) 0.0313(17) Uani 1 1 d . . .
O8 O 0.4749(6) 0.8652(5) 0.6258(3) 0.040(2) Uani 1 1 d . . .
O9 O 0.3603(5) 0.8723(5) 0.3759(3) 0.0328(18) Uani 1 1 d . . .
O10 O 0.1961(6) 0.7507(6) 0.3763(3) 0.0329(18) Uani 1 1 d . . .
O11 O 0.2663(5) 0.8457(5) 0.4655(3) 0.0307(17) Uani 1 1 d . . .
O12 O 0.2826(7) 0.7939(7) 0.2764(4) 0.049(2) Uani 1 1 d . . .
O13 O 0.0897(6) 0.7432(6) 0.4628(4) 0.044(2) Uani 1 1 d . . .
O14 O 0.4278(6) 0.9911(6) 0.4604(4) 0.048(2) Uani 1 1 d . . .
O15 O 0.0205(16) 0.4259(14) 0.2388(11) 0.072(7) Uani 1 1 d . . .
H15 H 0.0209 0.3920 0.2164 0.108 Uiso 1 1 calc R . .
O16 O 0.1193(13) 0.5300(12) 0.1801(7) 0.056(4) Uani 1 1 d . . .
N1 N 0.0627(14) 0.6805(13) 0.2836(10) 0.060(7) Uani 1 1 d . . .
H1 H 0.0780 0.7340 0.2859 0.071 Uiso 1 1 calc R . .
N2 N 0.0033(12) 0.5484(11) 0.3031(9) 0.067(5) Uani 1 1 d . . .
H2 H -0.0265 0.4994 0.3190 0.080 Uiso 1 1 calc R . .
C1 C 0.0123(13) 0.6229(13) 0.3173(9) 0.083(6) Uani 1 1 d . . .
H1A H -0.0141 0.6323 0.3474 0.100 Uiso 1 1 calc R . .
C2 C 0.0878(13) 0.6484(15) 0.2457(8) 0.073(5) Uani 1 1 d . . .
H2A H 0.1239 0.6774 0.2163 0.088 Uiso 1 1 calc R . .
C3 C 0.0532(12) 0.5684(14) 0.2566(9) 0.071(5) Uani 1 1 d . . .
C4 C 0.0665(17) 0.5049(14) 0.2197(11) 0.039(6) Uani 1 1 d . . .
N3 N 0.316(12) 0.676(15) 0.199(3) 0.12(4) Uani 0.5 1 d PU . .

loop_
_atom_site_aniso_label
_atom_site_aniso_U_11
_atom_site_aniso_U_22
_atom_site_aniso_U_33
_atom_site_aniso_U_23
_atom_site_aniso_U_13
_atom_site_aniso_U_12
Ni 0.0278(12) 0.0278(12) 0.0252(19) 0.000 0.000 0.0139(6)
Mo1 0.0352(6) 0.0219(5) 0.0199(5) -0.0034(3) -0.0012(4) 0.0054(4)
Mo2 0.0279(6) 0.0381(6) 0.0391(6) 0.0107(4) 0.0046(4) 0.0226(5)
Mo3 0.0379(6) 0.0194(5) 0.0483(7) -0.0015(4) -0.0170(5) 0.0136(4)
Mo4 0.0560(7) 0.0434(7) 0.0199(5) 0.0052(4) -0.0005(4) 0.0336(6)
O1 0.035(4) 0.060(4) 0.029(4) -0.013(3) 0.007(3) 0.001(3)
O2 0.026(4) 0.030(4) 0.023(4) 0.001(3) 0.004(3) 0.014(3)
O3 0.040(4) 0.040(4) 0.066(6) 0.000 0.000 0.0202(18)
O4 0.031(4) 0.025(4) 0.028(4) 0.002(3) -0.005(3) 0.015(3)
O5 0.029(4) 0.031(4) 0.022(4) -0.002(3) 0.001(3) 0.017(3)
O6 0.041(5) 0.033(4) 0.026(4) 0.000(3) -0.001(3) 0.016(4)
O7 0.033(4) 0.027(4) 0.032(4) -0.003(3) -0.007(3) 0.013(3)
O8 0.047(5) 0.030(4) 0.027(4) -0.005(3) -0.002(4) 0.006(4)
O9 0.036(4) 0.031(4) 0.032(4) 0.008(3) 0.000(3) 0.017(4)
O10 0.038(4) 0.042(5) 0.026(4) 0.005(3) -0.003(3) 0.025(4)
O11 0.033(4) 0.027(4) 0.036(4) 0.003(3) 0.001(3) 0.018(3)
O12 0.072(7) 0.059(6) 0.028(5) 0.013(4) 0.000(4) 0.040(6)
O13 0.036(5) 0.049(5) 0.060(6) 0.007(5) 0.001(4) 0.031(4)
O14 0.048(5) 0.027(4) 0.067(6) -0.002(4) -0.020(5) 0.018(4)
O15 0.082(11) 0.069(10) 0.079(11) -0.012(8) -0.008(8) 0.047(9)
O16 0.078(13) 0.060(11) 0.038(9) -0.003(8) -0.002(8) 0.041(10)
N1 0.063(14) 0.043(11) 0.084(17) 0.012(11) -0.032(13) 0.035(11)
N2 0.064(11) 0.052(10) 0.093(14) 0.001(10) -0.007(10) 0.035(9)
C1 0.064(9) 0.111(11) 0.074(9) -0.010(8) -0.006(7) 0.043(8)
C2 0.066(12) 0.094(15) 0.059(11) 0.004(10) -0.011(9) 0.039(11)
C3 0.056(10) 0.078(13) 0.079(13) 0.012(10) -0.009(9) 0.034(10)
C4 0.045(10) 0.037(9) 0.039(10) 0.003(7) -0.002(8) 0.022(8)
N3 0.12(4) 0.12(4) 0.12(4) 0.000(11) 0.002(11) 0.06(2)

loop_
_atom_type_symbol
_atom_type_description
_atom_type_scat_dispersion_real
_atom_type_scat_dispersion_imag
_atom_type_scat_source
Ni Ni 0.3393 1.1124 'International Tables Vol C Tables 4.2.6.8 and 6.1.1.4'
Mo Mo -1.6832 0.6857 'International Tables Vol C Tables 4.2.6.8 and 6.1.1.4'
O O 0.0106 0.0060 'International Tables Vol C Tables 4.2.6.8 and 6.1.1.4'
N N 0.0061 0.0033 'International Tables Vol C Tables 4.2.6.8 and 6.1.1.4'
C C 0.0033 0.0016 'International Tables Vol C Tables 4.2.6.8 and 6.1.1.4'
H H 0.0000 0.0000 'International Tables Vol C Tables 4.2.6.8 and 6.1.1.4'
P P 0.1023 0.0942 'International Tables Vol C Tables 4.2.6.8 and 6.1.1.4'

loop_
_geom_angle_atom_site_label_1
_geom_angle_atom_site_label_2
_geom_angle_atom_site_label_3
_geom_angle
_geom_angle_site_symmetry_1
_geom_angle_site_symmetry_3
_geom_angle_publ_flag
O1 Ni O1 110.0(3) . 2_665 ?
O1 Ni O1 110.0(3) . 3_565 ?
O1 Ni O1 110.0(3) 2_665 3_565 ?
O1 Ni O3 109.0(3) . . ?
O1 Ni O3 109.0(3) 2_665 . ?
O1 Ni O3 109.0(3) 3_565 . ?
O8 Mo1 O5 101.7(4) . . ?
O8 Mo1 O4 101.7(4) . . ?
O5 Mo1 O4 89.0(3) . . ?
O8 Mo1 O5 102.5(4) . 3_565 ?
O5 Mo1 O5 88.0(5) . 3_565 ?
O4 Mo1 O5 155.6(3) . 3_565 ?
O8 Mo1 O2 102.6(4) . . ?
O5 Mo1 O2 155.7(3) . . ?
O4 Mo1 O2 85.6(3) . . ?
O5 Mo1 O2 87.3(3) 3_565 . ?
O8 Mo1 O3 166.6(4) . . ?
O5 Mo1 O3 68.9(3) . . ?
O4 Mo1 O3 87.9(3) . . ?
O5 Mo1 O3 68.5(3) 3_565 . ?
O2 Mo1 O3 87.3(3) . . ?
O13 Mo2 O2 102.8(4) . 2_665 ?
O13 Mo2 O11 101.1(4) . . ?
O2 Mo2 O11 90.2(3) 2_665 . ?
O13 Mo2 O7 102.7(4) . . ?
O2 Mo2 O7 86.0(3) 2_665 . ?
O11 Mo2 O7 156.2(3) . . ?
O13 Mo2 O10 100.7(4) . . ?
O2 Mo2 O10 156.4(3) 2_665 . ?
O11 Mo2 O10 87.3(4) . . ?
O7 Mo2 O10 86.8(4) . . ?
O13 Mo2 O1 165.5(4) . . ?
O2 Mo2 O1 88.2(3) 2_665 . ?
O11 Mo2 O1 69.2(3) . . ?
O7 Mo2 O1 87.2(3) . . ?
O10 Mo2 O1 69.0(3) . . ?
O14 Mo3 O7 104.2(4) . 3_565 ?
O14 Mo3 O4 102.6(4) . . ?
O7 Mo3 O4 86.9(3) 3_565 . ?
O14 Mo3 O9 100.7(4) . . ?
O7 Mo3 O9 90.6(4) 3_565 . ?
O4 Mo3 O9 156.5(3) . . ?
O14 Mo3 O11 99.5(4) . . ?
O7 Mo3 O11 156.3(3) 3_565 . ?
O4 Mo3 O11 86.8(3) . . ?
O9 Mo3 O11 86.2(4) . . ?
O14 Mo3 O1 163.9(4) . . ?
O7 Mo3 O1 88.9(3) 3_565 . ?
O4 Mo3 O1 87.1(3) . . ?
O9 Mo3 O1 69.5(3) . . ?
O11 Mo3 O1 68.0(3) . . ?
O12 Mo4 O6 102.5(4) . . ?
O12 Mo4 O10 100.6(4) . . ?
O6 Mo4 O10 89.6(4) . . ?
O12 Mo4 O6 102.6(4) . 3_565 ?
O6 Mo4 O6 86.5(5) . 3_565 ?
O10 Mo4 O6 156.8(3) . 3_565 ?
O12 Mo4 O9 100.5(4) . . ?
O6 Mo4 O9 157.0(3) . . ?
O10 Mo4 O9 87.0(4) . . ?
O6 Mo4 O9 87.8(4) 3_565 . ?
O12 Mo4 O1 165.2(4) . . ?
O6 Mo4 O1 88.4(3) . . ?
O10 Mo4 O1 69.2(3) . . ?
O6 Mo4 O1 87.9(3) 3_565 . ?
O9 Mo4 O1 69.1(3) . . ?
Ni O1 Mo2 120.3(4) . . ?
Ni O1 Mo3 119.3(4) . . ?
Mo2 O1 Mo3 97.9(3) . . ?
Ni O1 Mo4 119.3(5) . . ?
Mo2 O1 Mo4 97.8(3) . . ?
Mo3 O1 Mo4 97.2(3) . . ?
Mo2 O2 Mo1 152.4(4) 3_565 . ?
Ni O3 Mo1 119.9(2) . 2_665 ?
Ni O3 Mo1 119.9(2) . . ?
Mo1 O3 Mo1 97.3(3) 2_665 . ?
Ni O3 Mo1 119.9(2) . 3_565 ?
Mo1 O3 Mo1 97.3(3) 2_665 3_565 ?
Mo1 O3 Mo1 97.3(3) . 3_565 ?
Mo1 O4 Mo3 151.1(5) . . ?
Mo1 O5 Mo1 125.3(4) . 2_665 ?
Mo4 O6 Mo4 150.8(5) . 2_665 ?
Mo3 O7 Mo2 150.8(5) 2_665 . ?
Mo3 O9 Mo4 124.0(4) . . ?
Mo4 O10 Mo2 124.1(4) . . ?
Mo2 O11 Mo3 124.9(4) . . ?
C4 O15 H15 109.5 . . ?
C1 N1 C2 111(2) . . ?
C1 N1 H1 124.4 . . ?
C2 N1 H1 124.4 . . ?
C1 N2 C3 102.6(18) . . ?
C1 N2 H2 128.7 . . ?
C3 N2 H2 128.7 . . ?
N1 C1 N2 110(2) . . ?
N1 C1 H1A 125.2 . . ?
N2 C1 H1A 125.2 . . ?
C3 C2 N1 106(2) . . ?
C3 C2 H2A 127.0 . . ?
N1 C2 H2A 127.0 . . ?
C2 C3 N2 111(2) . . ?
C2 C3 C4 123(2) . . ?
N2 C3 C4 126.8(18) . . ?
O16 C4 O15 127(3) . . ?
O16 C4 C3 123(2) . . ?
O15 C4 C3 110(2) . . ?

loop_
_geom_bond_atom_site_label_1
_geom_bond_atom_site_label_2
_geom_bond_distance
_geom_bond_site_symmetry_2
_geom_bond_publ_flag
Ni O1 1.833(8) . ?
Ni O1 1.833(8) 2_665 ?
Ni O1 1.833(8) 3_565 ?
Ni O3 1.844(9) . ?
Mo1 O8 1.676(8) . ?
Mo1 O5 1.899(8) . ?
Mo1 O4 1.903(7) . ?
Mo1 O5 1.928(8) 3_565 ?
Mo1 O2 1.930(7) . ?
Mo1 O3 2.264(5) . ?
Mo2 O13 1.677(8) . ?
Mo2 O2 1.876(7) 2_665 ?
Mo2 O11 1.896(8) . ?
Mo2 O7 1.928(8) . ?
Mo2 O10 1.946(8) . ?
Mo2 O1 2.257(9) . ?
Mo3 O14 1.669(9) . ?
Mo3 O7 1.882(8) 3_565 ?
Mo3 O4 1.914(7) . ?
Mo3 O9 1.917(8) . ?
Mo3 O11 1.955(8) . ?
Mo3 O1 2.270(9) . ?
Mo4 O12 1.685(9) . ?
Mo4 O6 1.906(8) . ?
Mo4 O10 1.915(8) . ?
Mo4 O6 1.924(9) 3_565 ?
Mo4 O9 1.940(9) . ?
Mo4 O1 2.270(9) . ?
O2 Mo2 1.876(7) 3_565 ?
O3 Mo1 2.264(5) 2_665 ?
O3 Mo1 2.264(5) 3_565 ?
O5 Mo1 1.928(8) 2_665 ?
O6 Mo4 1.924(8) 2_665 ?
O7 Mo3 1.882(8) 2_665 ?
O15 C4 1.320(19) . ?
O15 H15 0.8200 . ?
O16 C4 1.26(3) . ?
N1 C1 1.275(19) . ?
N1 C2 1.28(3) . ?
N1 H1 0.8600 . ?
N2 C1 1.312(18) . ?
N2 C3 1.37(3) . ?
N2 H2 0.8600 . ?
C1 H1A 0.9300 . ?
C2 C3 1.28(3) . ?
C2 H2A 0.9300 . ?
C3 C4 1.56(3) . ?

loop_
_geom_torsion_atom_site_label_1
_geom_torsion_atom_site_label_2
_geom_torsion_atom_site_label_3
_geom_torsion_atom_site_label_4
_geom_torsion
_geom_torsion_site_symmetry_1
_geom_torsion_site_symmetry_2
_geom_torsion_site_symmetry_3
_geom_torsion_site_symmetry_4
_geom_torsion_publ_flag
O1 Ni O1 Mo2 60.4(8) 2_665 . . . ?
O1 Ni O1 Mo2 -178.4(3) 3_565 . . . ?
O3 Ni O1 Mo2 -59.0(5) . . . . ?
O1 Ni O1 Mo3 -178.8(3) 2_665 . . . ?
O1 Ni O1 Mo3 -57.6(8) 3_565 . . . ?
O3 Ni O1 Mo3 61.8(5) . . . . ?
O1 Ni O1 Mo4 -60.1(5) 2_665 . . . ?
O1 Ni O1 Mo4 61.1(5) 3_565 . . . ?
O3 Ni O1 Mo4 -179.5(3) . . . . ?
O13 Mo2 O1 Ni -178.2(15) . . . . ?
O2 Mo2 O1 Ni 41.8(5) 2_665 . . . ?
O11 Mo2 O1 Ni 132.7(6) . . . . ?
O7 Mo2 O1 Ni -44.4(5) . . . . ?
O10 Mo2 O1 Ni -132.0(6) . . . . ?
O13 Mo2 O1 Mo3 51.0(18) . . . . ?
O2 Mo2 O1 Mo3 -89.1(3) 2_665 . . . ?
O11 Mo2 O1 Mo3 1.8(3) . . . . ?
O7 Mo2 O1 Mo3 -175.2(3) . . . . ?
O10 Mo2 O1 Mo3 97.1(4) . . . . ?
O13 Mo2 O1 Mo4 -47.5(18) . . . . ?
O2 Mo2 O1 Mo4 172.4(3) 2_665 . . . ?
O11 Mo2 O1 Mo4 -96.6(4) . . . . ?
O7 Mo2 O1 Mo4 86.3(3) . . . . ?
O10 Mo2 O1 Mo4 -1.3(3) . . . . ?
O14 Mo3 O1 Ni -173.5(15) . . . . ?
O7 Mo3 O1 Ni 41.4(5) 3_565 . . . ?
O4 Mo3 O1 Ni -45.6(5) . . . . ?
O9 Mo3 O1 Ni 132.4(6) . . . . ?
O11 Mo3 O1 Ni -133.3(6) . . . . ?
O14 Mo3 O1 Mo2 -42.0(17) . . . . ?
O7 Mo3 O1 Mo2 172.9(3) 3_565 . . . ?
O4 Mo3 O1 Mo2 85.9(3) . . . . ?
O9 Mo3 O1 Mo2 -96.1(4) . . . . ?
O11 Mo3 O1 Mo2 -1.8(3) . . . . ?
O14 Mo3 O1 Mo4 56.9(17) . . . . ?
O7 Mo3 O1 Mo4 -88.2(3) 3_565 . . . ?
O4 Mo3 O1 Mo4 -175.2(3) . . . . ?
O9 Mo3 O1 Mo4 2.9(3) . . . . ?
O11 Mo3 O1 Mo4 97.1(4) . . . . ?
O12 Mo4 O1 Ni -179.5(16) . . . . ?
O6 Mo4 O1 Ni 42.6(5) . . . . ?
O10 Mo4 O1 Ni 132.7(6) . . . . ?
O6 Mo4 O1 Ni -43.9(5) 3_565 . . . ?
O9 Mo4 O1 Ni -132.4(6) . . . . ?
O12 Mo4 O1 Mo2 49.1(19) . . . . ?
O6 Mo4 O1 Mo2 -88.8(4) . . . . ?
O10 Mo4 O1 Mo2 1.4(3) . . . . ?
O6 Mo4 O1 Mo2 -175.3(4) 3_565 . . . ?
O9 Mo4 O1 Mo2 96.2(4) . . . . ?
O12 Mo4 O1 Mo3 -50.0(19) . . . . ?
O6 Mo4 O1 Mo3 172.2(4) . . . . ?
O10 Mo4 O1 Mo3 -97.7(4) . . . . ?
O6 Mo4 O1 Mo3 85.7(4) 3_565 . . . ?
O9 Mo4 O1 Mo3 -2.8(3) . . . . ?
O8 Mo1 O2 Mo2 -128.1(10) . . . 3_565 ?
O5 Mo1 O2 Mo2 50.4(14) . . . 3_565 ?
O4 Mo1 O2 Mo2 -27.1(9) . . . 3_565 ?
O5 Mo1 O2 Mo2 129.6(10) 3_565 . . 3_565 ?
O3 Mo1 O2 Mo2 61.1(9) . . . 3_565 ?
O1 Ni O3 Mo1 60.5(3) . . . 2_665 ?
O1 Ni O3 Mo1 -59.5(3) 2_665 . . 2_665 ?
O1 Ni O3 Mo1 -179.5(3) 3_565 . . 2_665 ?
O1 Ni O3 Mo1 -59.5(3) . . . . ?
O1 Ni O3 Mo1 -179.5(3) 2_665 . . . ?
O1 Ni O3 Mo1 60.5(3) 3_565 . . . ?
O1 Ni O3 Mo1 -179.5(3) . . . 3_565 ?
O1 Ni O3 Mo1 60.5(3) 2_665 . . 3_565 ?
O1 Ni O3 Mo1 -59.5(3) 3_565 . . 3_565 ?
O8 Mo1 O3 Ni 178.7(15) . . . . ?
O5 Mo1 O3 Ni 131.8(3) . . . . ?
O4 Mo1 O3 Ni 42.1(2) . . . . ?
O5 Mo1 O3 Ni -131.7(3) 3_565 . . . ?
O2 Mo1 O3 Ni -43.6(2) . . . . ?
O8 Mo1 O3 Mo1 47.9(15) . . . 2_665 ?
O5 Mo1 O3 Mo1 1.0(3) . . . 2_665 ?
O4 Mo1 O3 Mo1 -88.7(3) . . . 2_665 ?
O5 Mo1 O3 Mo1 97.4(3) 3_565 . . 2_665 ?
O2 Mo1 O3 Mo1 -174.4(3) . . . 2_665 ?
O8 Mo1 O3 Mo1 -50.5(15) . . . 3_565 ?
O5 Mo1 O3 Mo1 -97.4(3) . . . 3_565 ?
O4 Mo1 O3 Mo1 172.9(3) . . . 3_565 ?
O5 Mo1 O3 Mo1 -0.9(3) 3_565 . . 3_565 ?
O2 Mo1 O3 Mo1 87.3(3) . . . 3_565 ?
O8 Mo1 O4 Mo3 127.1(9) . . . . ?
O5 Mo1 O4 Mo3 -131.2(9) . . . . ?
O5 Mo1 O4 Mo3 -48.2(14) 3_565 . . . ?
O2 Mo1 O4 Mo3 25.2(9) . . . . ?
O3 Mo1 O4 Mo3 -62.2(9) . . . . ?
O14 Mo3 O4 Mo1 -129.2(9) . . . . ?
O7 Mo3 O4 Mo1 -25.4(9) 3_565 . . . ?
O9 Mo3 O4 Mo1 59.0(14) . . . . ?
O11 Mo3 O4 Mo1 131.8(9) . . . . ?
O1 Mo3 O4 Mo1 63.7(9) . . . . ?
O8 Mo1 O5 Mo1 -171.4(5) . . . 2_665 ?
O4 Mo1 O5 Mo1 86.8(5) . . . 2_665 ?
O5 Mo1 O5 Mo1 -69.0(6) 3_565 . . 2_665 ?
O2 Mo1 O5 Mo1 10.1(11) . . . 2_665 ?
O3 Mo1 O5 Mo1 -1.4(4) . . . 2_665 ?
O12 Mo4 O6 Mo4 129.8(10) . . . 2_665 ?
O10 Mo4 O6 Mo4 -129.5(10) . . . 2_665 ?
O6 Mo4 O6 Mo4 27.6(12) 3_565 . . 2_665 ?
O9 Mo4 O6 Mo4 -48.3(16) . . . 2_665 ?
O1 Mo4 O6 Mo4 -60.3(10) . . . 2_665 ?
O13 Mo2 O7 Mo3 -128.2(10) . . . 2_665 ?
O2 Mo2 O7 Mo3 -25.9(10) 2_665 . . 2_665 ?
O11 Mo2 O7 Mo3 55.6(15) . . . 2_665 ?
O10 Mo2 O7 Mo3 131.5(10) . . . 2_665 ?
O1 Mo2 O7 Mo3 62.5(10) . . . 2_665 ?
O14 Mo3 O9 Mo4 -170.8(6) . . . . ?
O7 Mo3 O9 Mo4 84.6(5) 3_565 . . . ?
O4 Mo3 O9 Mo4 1.0(12) . . . . ?
O11 Mo3 O9 Mo4 -71.9(5) . . . . ?
O1 Mo3 O9 Mo4 -4.0(4) . . . . ?
O12 Mo4 O9 Mo3 173.0(6) . . . . ?
O6 Mo4 O9 Mo3 -8.8(13) . . . . ?
O10 Mo4 O9 Mo3 72.9(5) . . . . ?
O6 Mo4 O9 Mo3 -84.5(5) 3_565 . . . ?
O1 Mo4 O9 Mo3 4.0(4) . . . . ?
O12 Mo4 O10 Mo2 -170.8(6) . . . . ?
O6 Mo4 O10 Mo2 86.6(6) . . . . ?
O6 Mo4 O10 Mo2 6.7(13) 3_565 . . . ?
O9 Mo4 O10 Mo2 -70.7(5) . . . . ?
O1 Mo4 O10 Mo2 -1.9(5) . . . . ?
O13 Mo2 O10 Mo4 171.3(6) . . . . ?
O2 Mo2 O10 Mo4 -13.8(13) 2_665 . . . ?
O11 Mo2 O10 Mo4 70.6(5) . . . . ?
O7 Mo2 O10 Mo4 -86.3(6) . . . . ?
O1 Mo2 O10 Mo4 1.9(5) . . . . ?
O13 Mo2 O11 Mo3 -171.4(5) . . . . ?
O2 Mo2 O11 Mo3 85.5(5) 2_665 . . . ?
O7 Mo2 O11 Mo3 4.8(12) . . . . ?
O10 Mo2 O11 Mo3 -71.0(5) . . . . ?
O1 Mo2 O11 Mo3 -2.5(4) . . . . ?
O14 Mo3 O11 Mo2 172.1(6) . . . . ?
O7 Mo3 O11 Mo2 -10.8(12) 3_565 . . . ?
O4 Mo3 O11 Mo2 -85.6(5) . . . . ?
O9 Mo3 O11 Mo2 71.9(5) . . . . ?
O1 Mo3 O11 Mo2 2.5(4) . . . . ?
C2 N1 C1 N2 1(3) . . . . ?
C3 N2 C1 N1 -1(2) . . . . ?
C1 N1 C2 C3 -1(2) . . . . ?
N1 C2 C3 N2 1(2) . . . . ?
N1 C2 C3 C4 179.2(19) . . . . ?
C1 N2 C3 C2 0(2) . . . . ?
C1 N2 C3 C4 -178(2) . . . . ?
C2 C3 C4 O16 8(4) . . . . ?
N2 C3 C4 O16 -174(2) . . . . ?
C2 C3 C4 O15 -177(2) . . . . ?
N2 C3 C4 O15 1(3) . . . . ?
